data_1511894
loop_
_publ_author_name
'Obradors, Carla'
'Leboeuf, David'
'Aydin, Juhanes'
'Echavarren, Antonio M.'

_publ_section_title
;
 Gold(I)-Catalyzed Macrocyclization of 1,n-Enynes
;
_journal_issue 7
_journal_name_full 'Organic Letters'
_journal_page_first 1576
_journal_paper_doi 10.1021/ol400358f
_journal_volume 15
_journal_year 2013
_chemical_formula_sum 'C20 H20 O'
_chemical_formula_weight 276.36
_chemical_name_systematic
; 
 ? 
;
_space_group_IT_number 14
_symmetry_cell_setting monoclinic
_symmetry_space_group_name_Hall '-P 2ybc'
_symmetry_space_group_name_H-M 'P 1 21/c 1'
_atom_sites_solution_hydrogens geom
_atom_sites_solution_primary direct
_atom_sites_solution_secondary difmap
_audit_creation_method SHELXL-97
_cell_angle_alpha 90.00
_cell_angle_beta 104.9450(10)
_cell_angle_gamma 90.00
_cell_formula_units_Z 4
_cell_length_a 11.8987(3)
_cell_length_b 6.0503(2)
_cell_length_c 21.0067(5)
_cell_measurement_reflns_used 6263
_cell_measurement_temperature 100(2)
_cell_measurement_theta_max 33.16
_cell_measurement_theta_min 3.00
_cell_volume 1461.13(7)
_computing_cell_refinement 'Bruker APEX2 v2009.1-0'
_computing_data_collection 'Bruker APEX2 v2009.1-0'
_computing_data_reduction 'Bruker SAINT V7.60A'
_computing_molecular_graphics 'Bruker SHELXTL'
_computing_publication_material 'Bruker SHELXTL'
_computing_structure_refinement 'SHELXS-97 (Sheldrick, 2008)'
_computing_structure_solution 'SHELXS-97 (Sheldrick, 2008)'
_diffrn_ambient_temperature 100(2)
_diffrn_detector_area_resol_mean 512
_diffrn_detector_type '4K CCD area detector APEX II'
_diffrn_measured_fraction_theta_full 0.997
_diffrn_measured_fraction_theta_max 0.896
_diffrn_measurement_device_type 'Kappa 4-axis goniometer bruker-nonius'
_diffrn_measurement_method
;
 Fullsphere data collection, phi and omega scans
;
_diffrn_measurement_specimen_support 'magnetic support whith 10 micron nylon fiber cryoloop'
_diffrn_radiation_monochromator 'Multilayer Montel 200 mirrors'
_diffrn_radiation_type MoK\a
_diffrn_radiation_wavelength 0.71073
_diffrn_reflns_av_R_equivalents 0.0175
_diffrn_reflns_av_sigmaI/netI 0.0230
_diffrn_reflns_limit_h_max 16
_diffrn_reflns_limit_h_min -17
_diffrn_reflns_limit_k_max 8
_diffrn_reflns_limit_k_min -8
_diffrn_reflns_limit_l_max 31
_diffrn_reflns_limit_l_min -31
_diffrn_reflns_number 12256
_diffrn_reflns_theta_full 25.00
_diffrn_reflns_theta_max 33.26
_diffrn_reflns_theta_min 1.77
_diffrn_source 'rotating anode X-ray tube'
_diffrn_source_current 70
_diffrn_source_power 50
_diffrn_source_size '3 mm x 0.3 mm fine focus'
_diffrn_source_type 'Bruker-Nonius FR 591'
_exptl_absorpt_coefficient_mu 0.075
_exptl_absorpt_correction_T_max 0.9925
_exptl_absorpt_correction_T_min 0.9888
_exptl_absorpt_correction_type empirical
_exptl_absorpt_process_details
; 
 SADABS Version 2008/1 Bruker-Nonius
 Blessing, Acta Cryst. (1995) A51 33-38
;
_exptl_crystal_colour yellow
_exptl_crystal_density_diffrn 1.256
_exptl_crystal_density_method 'not measured'
_exptl_crystal_description block
_exptl_crystal_F_000 592
_exptl_crystal_size_max 0.15
_exptl_crystal_size_mid 0.10
_exptl_crystal_size_min 0.10
_refine_diff_density_max 0.535
_refine_diff_density_min -0.191
_refine_diff_density_rms 0.056
_refine_ls_extinction_method none
_refine_ls_goodness_of_fit_ref 0.966
_refine_ls_hydrogen_treatment noref
_refine_ls_matrix_type full
_refine_ls_number_parameters 192
_refine_ls_number_reflns 5049
_refine_ls_number_restraints 0
_refine_ls_restrained_S_all 0.966
_refine_ls_R_factor_all 0.0521
_refine_ls_R_factor_gt 0.0440
_refine_ls_shift/su_max 0.001
_refine_ls_shift/su_mean 0.000
_refine_ls_structure_factor_coef Fsqd
_refine_ls_weighting_details 'calc w=1/[\s^2^(Fo^2^)+(0.0759P)^2^+0.5074P] where P=(Fo^2^+2Fc^2^)/3'
_refine_ls_weighting_scheme calc
_refine_ls_wR_factor_gt 0.1165
_refine_ls_wR_factor_ref 0.1235
_reflns_number_gt 4319
_reflns_number_total 5049
_reflns_threshold_expression >2sigma(I)
_cod_data_source_file ol400358f_si_003.cif
_cod_data_source_block co9502_0m
_cod_depositor_comments
;
The following automatic conversions were performed:
'_diffrn_measurement_specimen_suppport' tag replaced with
'_diffrn_measurement_specimen_support'.

Automatic conversion script
Id: cif_correct_tags 1440 2010-10-19 06:21:57Z saulius 

The following automatic conversions were performed:

'_symmetry_cell_setting' value 'Monoclinic' changed to 'monoclinic'
according to /home/saulius/struct/CIF-dictionaries/cif_core.dic
dictionary named 'cif_core.dic' version 2.4.2 from 2011-04-26.

Automatic conversion script
Id: cif_fix_values 1891 2012-01-12 08:04:46Z andrius 
;
_cod_original_sg_symbol_H-M P2(1)/c
_cod_database_code 1511894

loop_
_symmetry_equiv_pos_as_xyz
'x, y, z'
'-x, y+1/2, -z+1/2'
'-x, -y, -z'
'x, -y-1/2, z-1/2'

loop_
_atom_site_label
_atom_site_type_symbol
_atom_site_fract_x
_atom_site_fract_y
_atom_site_fract_z
_atom_site_U_iso_or_equiv
_atom_site_adp_type
_atom_site_occupancy
_atom_site_symmetry_multiplicity
_atom_site_calc_flag
_atom_site_refinement_flags
C1 C 0.15983(7) 0.32357(14) 0.36317(4) 0.01268(15) Uani 1 1 d .
C2 C 0.16644(7) 0.27106(15) 0.42872(4) 0.01547(16) Uani 1 1 d .
H2 H 0.1922 0.1288 0.4454 0.019 Uiso 1 1 calc R
C3 C 0.13523(8) 0.42742(16) 0.46939(4) 0.01691(17) Uani 1 1 d .
H3 H 0.1389 0.3922 0.5140 0.020 Uiso 1 1 calc R
C4 C 0.09856(8) 0.63592(16) 0.44466(4) 0.01696(17) Uani 1 1 d .
H4 H 0.0773 0.7436 0.4724 0.020 Uiso 1 1 calc R
C5 C 0.09301(8) 0.68646(15) 0.37947(4) 0.01535(16) Uani 1 1 d .
H5 H 0.0679 0.8294 0.3631 0.018 Uiso 1 1 calc R
C6 C 0.12352(7) 0.53217(14) 0.33720(4) 0.01258(15) Uani 1 1 d .
C7 C 0.11356(7) 0.59760(15) 0.26631(4) 0.01390(15) Uani 1 1 d .
H7A H 0.1231 0.7599 0.2648 0.017 Uiso 1 1 calc R
H7B H 0.0337 0.5624 0.2402 0.017 Uiso 1 1 calc R
C8 C 0.19930(7) 0.49050(14) 0.23244(4) 0.01299(15) Uani 1 1 d .
H8 H 0.1779 0.3332 0.2206 0.016 Uiso 1 1 calc R
C9 C 0.22807(7) 0.61910(14) 0.17256(4) 0.01387(15) Uani 1 1 d .
C10 C 0.35249(8) 0.62012(15) 0.21477(4) 0.01619(16) Uani 1 1 d .
H10 H 0.4226 0.6767 0.2075 0.019 Uiso 1 1 calc R
C11 C 0.32916(7) 0.51320(14) 0.26602(4) 0.01350(15) Uani 1 1 d .
C12 C 0.40533(7) 0.45137(14) 0.33059(4) 0.01344(15) Uani 1 1 d .
C13 C 0.49639(7) 0.59666(16) 0.35933(4) 0.01733(17) Uani 1 1 d .
H13 H 0.5043 0.7309 0.3375 0.021 Uiso 1 1 calc R
C14 C 0.57514(8) 0.54833(18) 0.41905(5) 0.02061(19) Uani 1 1 d .
H14 H 0.6359 0.6493 0.4376 0.025 Uiso 1 1 calc R
C15 C 0.56507(8) 0.35286(18) 0.45149(5) 0.02152(19) Uani 1 1 d .
H15 H 0.6192 0.3181 0.4921 0.026 Uiso 1 1 calc R
C16 C 0.47488(8) 0.20816(17) 0.42407(4) 0.01848(17) Uani 1 1 d .
H16 H 0.4678 0.0746 0.4465 0.022 Uiso 1 1 calc R
C17 C 0.39454(7) 0.25441(15) 0.36435(4) 0.01406(15) Uani 1 1 d .
C18 C 0.30245(8) 0.08361(15) 0.33781(4) 0.01659(16) Uani 1 1 d .
H18A H 0.3180 0.0161 0.2980 0.020 Uiso 1 1 calc R
H18B H 0.3088 -0.0347 0.3711 0.020 Uiso 1 1 calc R
C19 C 0.17369(8) 0.84534(16) 0.15455(4) 0.01807(17) Uani 1 1 d .
H19A H 0.1869 0.9370 0.1943 0.027 Uiso 1 1 calc R
H19B H 0.0899 0.8288 0.1352 0.027 Uiso 1 1 calc R
H19C H 0.2092 0.9161 0.1225 0.027 Uiso 1 1 calc R
C20 C 0.20945(9) 0.47653(17) 0.11072(4) 0.02172(19) Uani 1 1 d .
H20A H 0.2483 0.5452 0.0799 0.033 Uiso 1 1 calc R
H20B H 0.1260 0.4638 0.0898 0.033 Uiso 1 1 calc R
H20C H 0.2422 0.3291 0.1228 0.033 Uiso 1 1 calc R
O1 O 0.18517(5) 0.16701(11) 0.32107(3) 0.01427(13) Uani 1 1 d .

loop_
_atom_site_aniso_label
_atom_site_aniso_U_11
_atom_site_aniso_U_22
_atom_site_aniso_U_33
_atom_site_aniso_U_23
_atom_site_aniso_U_13
_atom_site_aniso_U_12
C1 0.0117(3) 0.0138(3) 0.0127(3) -0.0006(3) 0.0034(3) -0.0018(3)
C2 0.0158(3) 0.0168(4) 0.0135(3) 0.0021(3) 0.0032(3) -0.0013(3)
C3 0.0165(4) 0.0220(4) 0.0120(3) 0.0001(3) 0.0034(3) -0.0018(3)
C4 0.0172(4) 0.0193(4) 0.0153(4) -0.0024(3) 0.0060(3) -0.0014(3)
C5 0.0155(3) 0.0152(4) 0.0159(3) -0.0002(3) 0.0051(3) -0.0004(3)
C6 0.0113(3) 0.0145(4) 0.0123(3) 0.0006(3) 0.0036(3) -0.0009(3)
C7 0.0137(3) 0.0154(4) 0.0126(3) 0.0017(3) 0.0035(3) 0.0013(3)
C8 0.0138(3) 0.0134(3) 0.0117(3) 0.0005(3) 0.0033(3) 0.0003(3)
C9 0.0161(4) 0.0148(4) 0.0113(3) 0.0014(3) 0.0045(3) 0.0002(3)
C10 0.0145(3) 0.0177(4) 0.0173(4) 0.0031(3) 0.0057(3) 0.0003(3)
C11 0.0127(3) 0.0137(3) 0.0140(3) 0.0007(3) 0.0033(3) 0.0017(3)
C12 0.0113(3) 0.0156(4) 0.0137(3) -0.0002(3) 0.0036(3) 0.0020(3)
C13 0.0135(4) 0.0195(4) 0.0190(4) -0.0002(3) 0.0041(3) -0.0008(3)
C14 0.0132(4) 0.0274(5) 0.0196(4) -0.0021(3) 0.0014(3) -0.0025(3)
C15 0.0156(4) 0.0304(5) 0.0165(4) 0.0016(3) 0.0003(3) 0.0013(3)
C16 0.0168(4) 0.0224(4) 0.0154(4) 0.0035(3) 0.0026(3) 0.0029(3)
C17 0.0128(3) 0.0156(4) 0.0137(3) 0.0001(3) 0.0033(3) 0.0023(3)
C18 0.0162(4) 0.0131(4) 0.0197(4) 0.0000(3) 0.0033(3) 0.0023(3)
C19 0.0219(4) 0.0163(4) 0.0161(4) 0.0036(3) 0.0050(3) 0.0029(3)
C20 0.0316(5) 0.0202(4) 0.0152(4) -0.0021(3) 0.0092(3) -0.0009(4)
O1 0.0144(3) 0.0132(3) 0.0148(3) -0.0015(2) 0.0031(2) 0.0001(2)

loop_
_atom_type_symbol
_atom_type_description
_atom_type_scat_dispersion_real
_atom_type_scat_dispersion_imag
_atom_type_scat_source
C C 0.0033 0.0016 'International Tables Vol C Tables 4.2.6.8 and 6.1.1.4'
H H 0.0000 0.0000 'International Tables Vol C Tables 4.2.6.8 and 6.1.1.4'
O O 0.0106 0.0060 'International Tables Vol C Tables 4.2.6.8 and 6.1.1.4'

loop_
_geom_angle_atom_site_label_1
_geom_angle_atom_site_label_2
_geom_angle_atom_site_label_3
_geom_angle
O1 C1 C2 120.64(8)
O1 C1 C6 117.75(7)
C2 C1 C6 121.58(8)
C3 C2 C1 119.75(8)
C2 C3 C4 119.75(8)
C5 C4 C3 119.92(8)
C4 C5 C6 121.67(8)
C1 C6 C5 117.33(7)
C1 C6 C7 123.85(7)
C5 C6 C7 118.81(7)
C6 C7 C8 116.98(7)
C7 C8 C11 117.55(7)
C7 C8 C9 117.78(7)
C11 C8 C9 85.58(6)
C10 C9 C19 115.51(7)
C10 C9 C20 113.90(8)
C19 C9 C20 109.75(7)
C10 C9 C8 85.20(6)
C19 C9 C8 118.24(7)
C20 C9 C8 112.52(7)
C11 C10 C9 95.41(7)
C10 C11 C12 130.90(8)
C10 C11 C8 93.80(7)
C12 C11 C8 135.28(7)
C13 C12 C17 118.22(7)
C13 C12 C11 117.41(8)
C17 C12 C11 124.35(7)
C14 C13 C12 121.48(9)
C15 C14 C13 119.99(9)
C14 C15 C16 119.31(8)
C15 C16 C17 121.53(9)
C16 C17 C12 119.46(8)
C16 C17 C18 117.38(8)
C12 C17 C18 123.12(7)
O1 C18 C17 114.66(7)
C1 O1 C18 116.22(6)

loop_
_geom_bond_atom_site_label_1
_geom_bond_atom_site_label_2
_geom_bond_distance
C1 O1 1.3813(10)
C1 C2 1.3954(11)
C1 C6 1.3984(12)
C2 C3 1.3881(13)
C3 C4 1.3909(13)
C4 C5 1.3880(12)
C5 C6 1.3993(12)
C6 C7 1.5156(11)
C7 C8 1.5302(12)
C8 C11 1.5304(11)
C8 C9 1.5896(12)
C9 C10 1.5168(12)
C9 C19 1.5196(12)
C9 C20 1.5272(13)
C10 C11 1.3450(12)
C11 C12 1.4720(11)
C12 C13 1.4049(12)
C12 C17 1.4094(12)
C13 C14 1.3895(12)
C14 C15 1.3855(15)
C15 C16 1.3896(14)
C16 C17 1.3955(11)
C17 C18 1.5048(12)
C18 O1 1.4396(10)

loop_
_geom_torsion_atom_site_label_1
_geom_torsion_atom_site_label_2
_geom_torsion_atom_site_label_3
_geom_torsion_atom_site_label_4
_geom_torsion
O1 C1 C2 C3 -176.90(8)
C6 C1 C2 C3 0.73(13)
C1 C2 C3 C4 -0.56(13)
C2 C3 C4 C5 0.19(13)
C3 C4 C5 C6 0.02(13)
O1 C1 C6 C5 177.18(7)
C2 C1 C6 C5 -0.51(12)
O1 C1 C6 C7 -1.69(12)
C2 C1 C6 C7 -179.38(8)
C4 C5 C6 C1 0.13(12)
C4 C5 C6 C7 179.06(8)
C1 C6 C7 C8 -31.73(12)
C5 C6 C7 C8 149.41(8)
C6 C7 C8 C11 -55.00(10)
C6 C7 C8 C9 -155.17(7)
C7 C8 C9 C10 119.39(8)
C11 C8 C9 C10 0.47(6)
C7 C8 C9 C19 2.94(11)
C11 C8 C9 C19 -115.99(8)
C7 C8 C9 C20 -126.70(8)
C11 C8 C9 C20 114.38(8)
C19 C9 C10 C11 118.55(8)
C20 C9 C10 C11 -113.06(8)
C8 C9 C10 C11 -0.53(7)
C9 C10 C11 C12 -177.98(9)
C9 C10 C11 C8 0.55(7)
C7 C8 C11 C10 -119.67(8)
C9 C8 C11 C10 -0.52(7)
C7 C8 C11 C12 58.75(13)
C9 C8 C11 C12 177.90(10)
C10 C11 C12 C13 34.39(14)
C8 C11 C12 C13 -143.52(10)
C10 C11 C12 C17 -143.94(10)
C8 C11 C12 C17 38.15(15)
C17 C12 C13 C14 0.74(13)
C11 C12 C13 C14 -177.69(8)
C12 C13 C14 C15 0.21(15)
C13 C14 C15 C16 -0.79(15)
C14 C15 C16 C17 0.41(15)
C15 C16 C17 C12 0.55(14)
C15 C16 C17 C18 178.10(9)
C13 C12 C17 C16 -1.10(13)
C11 C12 C17 C16 177.21(8)
C13 C12 C17 C18 -178.50(8)
C11 C12 C17 C18 -0.19(13)
C16 C17 C18 O1 127.77(8)
C12 C17 C18 O1 -54.79(11)
C2 C1 O1 C18 -63.00(10)
C6 C1 O1 C18 119.29(8)
C17 C18 O1 C1 -38.94(10)
